data_7052841
loop_
_publ_author_name
'Smiglak, Marcin'
'Hines, C. Corey'
'Reichert, W. Matthew'
'Vincek, Adam S.'
'Katritzky, Alan R.'
'Thrasher, Joseph S.'
'Sun, Luyi'
'McCrary, Parker D.'
'Beasley, Preston A.'
'Kelley, Steven P.'
'Rogers, Robin D.'

_publ_section_title
;
 Synthesis, limitations, and thermal properties of
 energetically-substituted, protonated imidazolium picrate and nitrate
 salts and further comparison with their methylated analogs
;
_journal_issue 3
_journal_name_full 'New Journal of Chemistry'
_journal_page_first 702
_journal_paper_doi 10.1039/c1nj20677j
_journal_volume 36
_journal_year 2012
_chemical_formula_sum 'C10 H9 N5 O7'
_chemical_formula_weight 311.22
_chemical_name_common '1-methyl-3-H-imidazolium picrate'
_chemical_name_systematic
;
?
;
_space_group_IT_number 14
_symmetry_cell_setting monoclinic
_symmetry_space_group_name_Hall '-P 2ybc'
_symmetry_space_group_name_H-M 'P 1 21/c 1'
_atom_sites_solution_hydrogens geom
_atom_sites_solution_primary direct
_atom_sites_solution_secondary difmap
_audit_creation_method SHELXL-97
_cell_angle_alpha 90.00
_cell_angle_beta 94.798(5)
_cell_angle_gamma 90.00
_cell_formula_units_Z 4
_cell_length_a 8.018(2)
_cell_length_b 5.8847(15)
_cell_length_c 27.215(7)
_cell_measurement_reflns_used 720
_cell_measurement_temperature 173(2)
_cell_measurement_theta_max 23.19
_cell_measurement_theta_min 2.85
_cell_volume 1279.6(6)
_computing_cell_refinement 'Bruker SAINT'
_computing_data_collection 'Bruker APEX2'
_computing_data_reduction 'Bruker SAINT'
_computing_molecular_graphics 'Bruker SHELXTL'
_computing_publication_material 'Bruker SHELXTL'
_computing_structure_refinement 'SHELXL-97 (Sheldrick, 2008)'
_computing_structure_solution 'SHELXS-97 (Sheldrick, 2008)'
_diffrn_ambient_temperature 173(2)
_diffrn_measured_fraction_theta_full 0.998
_diffrn_measured_fraction_theta_max 0.998
_diffrn_measurement_device_type 'Bruker APEX-II CCD'
_diffrn_measurement_method '\f and \w scans'
_diffrn_radiation_monochromator graphite
_diffrn_radiation_source 'fine-focus sealed tube'
_diffrn_radiation_type MoK\a
_diffrn_radiation_wavelength 0.71073
_diffrn_reflns_av_R_equivalents 0.0509
_diffrn_reflns_av_sigmaI/netI 0.0585
_diffrn_reflns_limit_h_max 8
_diffrn_reflns_limit_h_min -8
_diffrn_reflns_limit_k_max 6
_diffrn_reflns_limit_k_min -6
_diffrn_reflns_limit_l_max 30
_diffrn_reflns_limit_l_min -22
_diffrn_reflns_number 5553
_diffrn_reflns_theta_full 23.31
_diffrn_reflns_theta_max 23.31
_diffrn_reflns_theta_min 2.55
_exptl_absorpt_coefficient_mu 0.139
_exptl_absorpt_correction_T_max 0.9944
_exptl_absorpt_correction_T_min 0.9438
_exptl_absorpt_correction_type multi-scan
_exptl_absorpt_process_details 'SHELX SADABS'
_exptl_crystal_colour yellow
_exptl_crystal_density_diffrn 1.615
_exptl_crystal_density_meas 0
_exptl_crystal_density_method 'not measured'
_exptl_crystal_description needle
_exptl_crystal_F_000 640
_exptl_crystal_size_max 0.42
_exptl_crystal_size_mid 0.12
_exptl_crystal_size_min 0.04
_refine_diff_density_max 0.419
_refine_diff_density_min -0.328
_refine_diff_density_rms 0.054
_refine_ls_extinction_method none
_refine_ls_goodness_of_fit_ref 1.072
_refine_ls_hydrogen_treatment mixed
_refine_ls_matrix_type full
_refine_ls_number_parameters 203
_refine_ls_number_reflns 1841
_refine_ls_number_restraints 0
_refine_ls_restrained_S_all 1.072
_refine_ls_R_factor_all 0.0909
_refine_ls_R_factor_gt 0.0580
_refine_ls_shift/su_max 0.000
_refine_ls_shift/su_mean 0.000
_refine_ls_structure_factor_coef Fsqd
_refine_ls_weighting_details 'calc w=1/[\s^2^(Fo^2^)+(0.0396P)^2^+1.6319P] where P=(Fo^2^+2Fc^2^)/3'
_refine_ls_weighting_scheme calc
_refine_ls_wR_factor_gt 0.1107
_refine_ls_wR_factor_ref 0.1216
_reflns_number_gt 1352
_reflns_number_total 1841
_reflns_threshold_expression >2sigma(I)
_cod_data_source_file c1nj20677j.txt
_cod_data_source_block 1a
_cod_depositor_comments
;
The following automatic conversions were performed:

'_symmetry_cell_setting' value 'Monoclinic' changed to 'monoclinic'
according to /home/saulius/struct/CIF-dictionaries/cif_core.dic
dictionary named 'cif_core.dic' version 2.4.1 from 2010-06-29.

Automatic conversion script
Id: cif_fix_values 1715 2011-07-08 13:25:40Z adriana 
;
_cod_original_cell_volume 1279.7(6)
_cod_original_sg_symbol_H-M P2(1)/c
_cod_database_code 7052841

loop_
_symmetry_equiv_pos_as_xyz
'x, y, z'
'-x, y+1/2, -z+1/2'
'-x, -y, -z'
'x, -y-1/2, z-1/2'

loop_
_atom_site_label
_atom_site_type_symbol
_atom_site_fract_x
_atom_site_fract_y
_atom_site_fract_z
_atom_site_U_iso_or_equiv
_atom_site_adp_type
_atom_site_occupancy
_atom_site_symmetry_multiplicity
_atom_site_calc_flag
_atom_site_refinement_flags
N1 N 0.6145(3) 0.6182(5) 0.15321(11) 0.0229(7) Uani 1 1 d .
H3A H 0.435(4) 1.016(7) 0.1108(13) 0.027 Uiso 1 1 d .
N3 N 0.4943(4) 0.9021(6) 0.11562(12) 0.0272(8) Uani 1 1 d .
C2 C 0.5244(4) 0.8042(6) 0.15875(14) 0.0258(9) Uani 1 1 d .
H2A H 0.4877 0.8577 0.1890 0.031 Uiso 1 1 calc R
C4 C 0.5656(4) 0.7766(6) 0.08072(14) 0.0257(9) Uani 1 1 d .
H4A H 0.5623 0.8090 0.0465 0.031 Uiso 1 1 calc R
C5 C 0.6417(4) 0.5975(6) 0.10423(13) 0.0237(9) Uani 1 1 d .
H5A H 0.7024 0.4800 0.0897 0.028 Uiso 1 1 calc R
C6 C 0.6679(5) 0.4585(6) 0.19255(13) 0.0325(10) Uani 1 1 d .
H6A H 0.6832 0.5399 0.2240 0.049 Uiso 1 1 calc R
H6B H 0.7740 0.3880 0.1854 0.049 Uiso 1 1 calc R
H6C H 0.5825 0.3406 0.1946 0.049 Uiso 1 1 calc R
O1 O 0.3036(3) 1.2372(4) 0.14343(9) 0.0272(7) Uani 1 1 d .
O2 O 0.3462(4) 1.2134(5) 0.04609(9) 0.0398(8) Uani 1 1 d .
O3 O 0.2338(4) 1.4661(5) -0.00180(10) 0.0619(11) Uani 1 1 d .
O4 O -0.0651(4) 2.0910(5) 0.05176(10) 0.0411(8) Uani 1 1 d .
O5 O -0.1250(3) 2.1162(5) 0.12755(10) 0.0377(7) Uani 1 1 d .
O6 O 0.3022(4) 1.5247(6) 0.23920(10) 0.0566(9) Uani 1 1 d .
O7 O 0.0701(4) 1.3492(7) 0.23210(11) 0.0674(11) Uani 1 1 d .
N4 N 0.2625(4) 1.3861(5) 0.03918(11) 0.0275(8) Uani 1 1 d .
N5 N -0.0566(4) 2.0217(5) 0.09410(12) 0.0259(7) Uani 1 1 d .
N6 N 0.1739(4) 1.4729(5) 0.21590(11) 0.0278(8) Uani 1 1 d .
C8 C 0.2237(4) 1.4128(6) 0.12943(13) 0.0218(9) Uani 1 1 d .
C9 C 0.1955(4) 1.5013(6) 0.08043(13) 0.0204(8) Uani 1 1 d .
C10 C 0.1055(4) 1.6978(6) 0.06939(13) 0.0222(9) Uani 1 1 d .
H10 H 0.0906 1.7506 0.0363 0.027 Uiso 1 1 calc R
C11 C 0.0379(4) 1.8159(6) 0.10622(13) 0.0207(9) Uani 1 1 d .
C12 C 0.0569(4) 1.7452(6) 0.15497(13) 0.0222(9) Uani 1 1 d .
H12 H 0.0093 1.8280 0.1803 0.027 Uiso 1 1 calc R
C13 C 0.1466(4) 1.5519(6) 0.16485(12) 0.0199(8) Uani 1 1 d .

loop_
_atom_site_aniso_label
_atom_site_aniso_U_11
_atom_site_aniso_U_22
_atom_site_aniso_U_33
_atom_site_aniso_U_23
_atom_site_aniso_U_13
_atom_site_aniso_U_12
N1 0.0232(17) 0.0187(16) 0.0267(18) 0.0017(15) 0.0012(14) 0.0048(14)
N3 0.0288(19) 0.0222(18) 0.030(2) 0.0004(17) 0.0005(16) 0.0060(15)
C2 0.027(2) 0.025(2) 0.026(2) -0.0065(19) 0.0041(18) 0.0033(18)
C4 0.026(2) 0.028(2) 0.023(2) -0.0030(19) 0.0052(18) 0.0055(18)
C5 0.023(2) 0.024(2) 0.025(2) -0.0057(19) 0.0056(17) 0.0044(17)
C6 0.037(2) 0.030(2) 0.030(2) 0.0022(19) 0.0015(19) 0.0112(19)
O1 0.0318(15) 0.0234(15) 0.0261(15) 0.0021(12) 0.0016(12) 0.0120(12)
O2 0.0571(18) 0.0335(17) 0.0297(16) -0.0009(13) 0.0080(14) 0.0274(15)
O3 0.106(3) 0.061(2) 0.0206(17) 0.0128(16) 0.0172(17) 0.051(2)
O4 0.0555(19) 0.0326(16) 0.0353(18) 0.0123(14) 0.0044(15) 0.0179(14)
O5 0.0417(17) 0.0325(16) 0.0398(17) -0.0047(15) 0.0087(15) 0.0185(14)
O6 0.061(2) 0.072(2) 0.0336(18) 0.0066(17) -0.0186(17) -0.0153(19)
O7 0.050(2) 0.109(3) 0.044(2) 0.035(2) 0.0073(17) -0.011(2)
N4 0.0329(19) 0.0258(19) 0.024(2) 0.0001(16) 0.0056(16) 0.0088(16)
N5 0.0272(17) 0.0216(18) 0.029(2) 0.0022(17) 0.0033(15) 0.0037(15)
N6 0.032(2) 0.0254(18) 0.026(2) 0.0016(16) 0.0043(17) 0.0079(16)
C8 0.021(2) 0.019(2) 0.025(2) -0.0015(17) -0.0020(17) 0.0015(16)
C9 0.023(2) 0.0176(19) 0.021(2) -0.0030(17) 0.0044(16) 0.0049(16)
C10 0.023(2) 0.025(2) 0.018(2) 0.0044(17) -0.0011(17) -0.0019(17)
C11 0.021(2) 0.0161(19) 0.025(2) -0.0011(17) 0.0009(17) 0.0028(16)
C12 0.020(2) 0.022(2) 0.026(2) -0.0062(18) 0.0056(17) 0.0023(16)
C13 0.026(2) 0.022(2) 0.0122(19) 0.0012(16) -0.0002(16) -0.0010(16)

loop_
_atom_type_symbol
_atom_type_description
_atom_type_scat_dispersion_real
_atom_type_scat_dispersion_imag
_atom_type_scat_source
C C 0.0033 0.0016 'International Tables Vol C Tables 4.2.6.8 and 6.1.1.4'
H H 0.0000 0.0000 'International Tables Vol C Tables 4.2.6.8 and 6.1.1.4'
N N 0.0061 0.0033 'International Tables Vol C Tables 4.2.6.8 and 6.1.1.4'
O O 0.0106 0.0060 'International Tables Vol C Tables 4.2.6.8 and 6.1.1.4'

loop_
_geom_angle_atom_site_label_1
_geom_angle_atom_site_label_2
_geom_angle_atom_site_label_3
_geom_angle
C2 N1 C5 108.4(3)
C2 N1 C6 125.2(3)
C5 N1 C6 126.4(3)
C2 N3 C4 109.2(3)
N3 C2 N1 108.8(3)
C5 C4 N3 106.9(3)
C4 C5 N1 106.7(3)
O3 N4 O2 121.5(3)
O3 N4 C9 118.4(3)
O2 N4 C9 120.2(3)
O4 N5 O5 123.6(3)
O4 N5 C11 118.7(3)
O5 N5 C11 117.6(3)
O6 N6 O7 122.8(3)
O6 N6 C13 118.3(3)
O7 N6 C13 118.8(3)
O1 C8 C9 128.1(3)
O1 C8 C13 120.0(3)
C9 C8 C13 111.9(3)
C10 C9 C8 123.0(3)
C10 C9 N4 116.3(3)
C8 C9 N4 120.7(3)
C11 C10 C9 119.8(3)
C10 C11 C12 122.0(3)
C10 C11 N5 119.2(3)
C12 C11 N5 118.7(3)
C13 C12 C11 117.0(3)
C12 C13 C8 126.2(3)
C12 C13 N6 119.2(3)
C8 C13 N6 114.6(3)

loop_
_geom_bond_atom_site_label_1
_geom_bond_atom_site_label_2
_geom_bond_distance
N1 C2 1.327(4)
N1 C5 1.374(4)
N1 C6 1.462(4)
N3 C2 1.312(5)
N3 C4 1.365(5)
C4 C5 1.352(5)
O1 C8 1.258(4)
O2 N4 1.224(4)
O3 N4 1.215(4)
O4 N5 1.219(4)
O5 N5 1.233(4)
O6 N6 1.202(4)
O7 N6 1.216(4)
N4 C9 1.452(4)
N5 C11 1.452(4)
N6 C13 1.464(4)
C8 C9 1.432(5)
C8 C13 1.442(5)
C9 C10 1.383(5)
C10 C11 1.368(5)
C11 C12 1.387(5)
C12 C13 1.361(5)
